data_4314084
loop_
_publ_author_name
'Jens M\"uller'
'Eva Freisinger'
'Pablo J. Sanz Miguel'
'Bernhard Lippert'

_publ_contact_author_address
; Fachbereich Chemie
  Universit\"at Dortmund
  Otto-Hahn-Str. 6
  D-44221 Dortmund
  Germany
;
_publ_contact_author_email bernhard.lippert@uni-dortmund.de
_publ_contact_author_fax 'Int. code + (231) 755-3797'
_publ_contact_author_name 'Prof. Bernhard Lippert'
_publ_contact_author_phone '231 755-3840'
_publ_section_title
;
 Diplatinum(III) Complexes with Four Bridging 1-Methylcytosinato
 Nucleobases Derived from a Mononuclear trans-(NH3)2PtII Complex and CuII
;
_journal_name_full 'Inorganic Chemistry'
_journal_page_first 5117
_journal_page_last 5125
_journal_paper_doi 10.1021/ic0343152
_journal_volume 42
_journal_year 2003
_chemical_formula_structural '[(NH3)Pt(1-MeC)4Pt(H2O)](ClO4)2 * 1.875H2O'
_chemical_formula_sum 'C20 H32.75 Cl2 N13 O14.88 Pt2'
_chemical_formula_weight 1154.42
_chemical_name_systematic ?
_space_group_IT_number 86
_symmetry_cell_setting tetragonal
_symmetry_space_group_name_Hall '-P 4bc'
_symmetry_space_group_name_H-M 'P 42/n :2'
_atom_sites_solution_hydrogens geom
_atom_sites_solution_primary direct
_atom_sites_solution_secondary difmap
_audit_creation_method SHELXL
_cell_angle_alpha 90.00
_cell_angle_beta 90.00
_cell_angle_gamma 90.00
_cell_formula_units_Z 8
_cell_length_a 22.756(3)
_cell_length_b 22.756(3)
_cell_length_c 13.686(3)
_cell_measurement_reflns_used 18824
_cell_measurement_temperature 293(2)
_cell_measurement_theta_max 23.27
_cell_measurement_theta_min 2.33
_cell_volume 7087(2)
_computing_cell_refinement 'DENZO, SCALEPACK (Otwinowski, Minor, 1997)'
_computing_data_collection 'KappaCCD (Nonius BV, Netherlands)'
_computing_data_reduction 'DENZO, SCALEPACK (Otwinowski, Minor, 1997)'
_computing_molecular_graphics 'Siemens SHELXTL-PLUS(VMS)'
_computing_publication_material SHELXL-93
_computing_structure_refinement 'SHELXL-93 (Sheldrick, 1993)'
_computing_structure_solution 'SHELXS-86 (Sheldrick, 1990)'
_diffrn_ambient_temperature 293(2)
_diffrn_detector_area_resol_mean '19 vertical, 18 horizontal'
_diffrn_measurement_device Enraf-Nonius-KappaCCD
_diffrn_measurement_method
;
360 frames via \w-rotation (\D\w\=1\%) and two times 60s per frame
;
_diffrn_radiation_monochromator graphite
_diffrn_radiation_source 'fine-focus sealed tube'
_diffrn_radiation_type MoK\a
_diffrn_radiation_wavelength 0.71069
_diffrn_reflns_av_R_equivalents 0.066
_diffrn_reflns_av_sigmaI/netI 0.0925
_diffrn_reflns_limit_h_max 25
_diffrn_reflns_limit_h_min -25
_diffrn_reflns_limit_k_max 25
_diffrn_reflns_limit_k_min -25
_diffrn_reflns_limit_l_max 0
_diffrn_reflns_limit_l_min -14
_diffrn_reflns_number 18824
_diffrn_reflns_theta_max 23.27
_diffrn_reflns_theta_min 2.33
_exptl_absorpt_coefficient_mu 8.121
_exptl_absorpt_correction_T_max 0.4424
_exptl_absorpt_correction_T_min 0.2017
_exptl_absorpt_correction_type SCALEPACK
_exptl_crystal_colour brown-yellow
_exptl_crystal_density_diffrn 2.164
_exptl_crystal_density_method 'not measured'
_exptl_crystal_description stick
_exptl_crystal_F_000 4422
_exptl_crystal_size_max 0.29
_exptl_crystal_size_mid 0.12
_exptl_crystal_size_min 0.12
_refine_diff_density_max 0.836
_refine_diff_density_min -0.693
_refine_diff_density_rms 0.111
_refine_ls_extinction_method none
_refine_ls_goodness_of_fit_all 0.857
_refine_ls_goodness_of_fit_obs 1.050
_refine_ls_hydrogen_treatment 'refU, except ammine protons U=1.3xU(bonded)'
_refine_ls_matrix_type full
_refine_ls_number_parameters 375
_refine_ls_number_reflns 4970
_refine_ls_number_restraints 7
_refine_ls_restrained_S_all 1.197
_refine_ls_restrained_S_obs 1.051
_refine_ls_R_factor_all 0.0921
_refine_ls_R_factor_obs 0.0366
_refine_ls_shift/esd_max -0.008
_refine_ls_shift/esd_mean 0.000
_refine_ls_structure_factor_coef Fsqd
_refine_ls_weighting_details 'w=1/[\s^2^(Fo^2^)+(0.0364P)^2^+0.0000P] where P=(Fo^2^+2Fc^2^)/3'
_refine_ls_weighting_scheme calc
_refine_ls_wR_factor_all 0.1103
_refine_ls_wR_factor_obs 0.0699
_reflns_number_observed 2753
_reflns_number_total 4985
_reflns_observed_criterion >2sigma(I)
_cod_data_source_file ic0343152_s_3.cif
_cod_data_source_block 2b
_cod_depositor_comments
;
The following automatic conversions were performed:

'_refine_ls_weighting_scheme' value 'calc
w=1/[\s^2^(Fo^2^)+(0.0364P)^2^+0.0000P] where P=(Fo^2^+2Fc^2^)/3' was
changed to 'calc'. New tag '_refine_ls_weighting_details' was
created. The value of the new tag was set to
'w=1/[\s^2^(Fo^2^)+(0.0364P)^2^+0.0000P] where P=(Fo^2^+2Fc^2^)/3'.

Automatic conversion script
Id: cif_fix_values 3143 2015-03-26 13:38:13Z robertas 
;
_cod_original_cell_volume 7087.1(20)
_cod_original_sg_symbol_H-M 'P 42/n'
_cod_database_code 4314084

loop_
_symmetry_equiv_pos_as_xyz
'x, y, z'
'-x+1/2, -y+1/2, z'
'-y, x+1/2, z+1/2'
'y+1/2, -x, z+1/2'
'-x, -y, -z'
'x-1/2, y-1/2, -z'
'y, -x-1/2, -z-1/2'
'-y-1/2, x, -z-1/2'

loop_
_atom_site_aniso_label
_atom_site_aniso_U_11
_atom_site_aniso_U_22
_atom_site_aniso_U_33
_atom_site_aniso_U_23
_atom_site_aniso_U_13
_atom_site_aniso_U_12
Pt1 0.0683(4) 0.0572(3) 0.0424(2) 0.0014(2) -0.0029(2) -0.0078(3)
Pt2 0.0649(4) 0.0634(4) 0.0414(2) -0.0030(2) -0.0015(2) -0.0060(3)
N10A 0.077(7) 0.099(8) 0.045(5) -0.014(5) 0.006(4) -0.008(6)
O10A 0.097(6) 0.068(6) 0.045(4) -0.002(3) -0.005(4) -0.014(5)
C1A 0.071(10) 0.117(12) 0.080(8) 0.004(7) -0.023(7) -0.029(9)
O2A 0.084(6) 0.076(6) 0.081(5) 0.006(4) -0.024(5) -0.010(5)
N4A 0.058(6) 0.079(7) 0.049(5) 0.012(5) -0.001(4) 0.007(5)
C5A 0.068(10) 0.056(9) 0.055(6) 0.002(5) 0.004(6) -0.022(8)
C6A 0.082(11) 0.051(9) 0.067(7) -0.003(6) 0.001(7) -0.014(8)
C1B 0.121(13) 0.125(13) 0.071(8) 0.000(8) 0.030(8) -0.001(10)
O2B 0.105(7) 0.090(7) 0.050(4) 0.014(4) 0.010(4) 0.016(5)
N4B 0.071(7) 0.058(7) 0.057(5) 0.009(4) -0.005(5) 0.006(5)
C5B 0.096(11) 0.087(11) 0.076(9) 0.002(7) -0.001(8) 0.025(9)
C6B 0.101(12) 0.077(11) 0.089(9) 0.000(8) 0.022(8) 0.023(9)
C1C 0.072(10) 0.093(11) 0.072(7) 0.023(7) 0.008(6) -0.007(8)
O2C 0.096(7) 0.078(6) 0.051(4) -0.001(4) 0.006(4) -0.026(5)
N4C 0.074(7) 0.053(6) 0.053(5) -0.015(4) 0.001(4) -0.006(5)
C5C 0.067(9) 0.049(8) 0.091(9) -0.021(7) 0.008(7) -0.021(7)
C6C 0.077(10) 0.061(9) 0.101(9) 0.010(7) 0.026(8) -0.018(8)
C1D 0.078(11) 0.168(15) 0.089(9) -0.013(9) -0.013(8) 0.038(10)
O2D 0.073(6) 0.136(8) 0.077(5) -0.042(5) -0.014(4) -0.003(6)
N4D 0.083(7) 0.064(7) 0.036(4) -0.003(4) -0.011(4) -0.011(6)
C5D 0.090(11) 0.066(9) 0.079(8) -0.019(7) 0.001(8) 0.009(8)
C6D 0.089(11) 0.095(11) 0.082(8) -0.023(8) 0.000(8) 0.027(9)
Cl1 0.069(3) 0.066(3) 0.076(2) 0.004(2) 0.002(2) 0.002(2)
O11 0.124(8) 0.093(7) 0.077(5) -0.012(5) -0.020(5) -0.008(6)
O12 0.146(9) 0.097(7) 0.099(6) 0.013(5) 0.056(6) -0.005(6)
O13 0.117(9) 0.084(8) 0.137(7) 0.008(6) -0.014(6) 0.029(7)
O14 0.076(7) 0.115(8) 0.116(7) -0.007(6) -0.021(5) -0.006(6)
Cl2 0.166(5) 0.181(6) 0.134(4) -0.019(4) -0.011(4) -0.023(4)

loop_
_atom_site_label
_atom_site_type_symbol
_atom_site_fract_x
_atom_site_fract_y
_atom_site_fract_z
_atom_site_U_iso_or_equiv
_atom_site_thermal_displace_type
_atom_site_occupancy
_atom_site_calc_flag
_atom_site_refinement_flags
_atom_site_disorder_group
Pt1 Pt 0.51895(2) 0.08480(2) 0.15260(3) 0.0560(2) Uani 1 d . .
Pt2 Pt 0.55692(2) 0.07477(2) 0.31938(3) 0.0566(2) Uani 1 d . .
N10A N 0.5900(4) 0.0653(4) 0.4627(5) 0.074(3) Uani 1 d . .
H10A H 0.5840(28) 0.0983(11) 0.4959(17) 0.096 Uiso 1 calc R .
H10B H 0.6284(7) 0.0577(31) 0.4601(5) 0.096 Uiso 1 calc R .
H10C H 0.5717(22) 0.0357(20) 0.4923(18) 0.096 Uiso 1 calc R .
O10A O 0.4861(3) 0.0886(3) -0.0030(4) 0.070(2) Uani 1 d . .
N1A N 0.3690(4) -0.0276(4) 0.1659(6) 0.066(2) Uiso 1 d . .
C1A C 0.3125(5) -0.0318(6) 0.1174(7) 0.089(4) Uani 1 d . .
H1A1 H 0.3016(17) 0.0060(9) 0.0922(50) 0.136(16) Uiso 1 calc R .
H1A2 H 0.2834(9) -0.0449(34) 0.1633(16) 0.136(16) Uiso 1 calc R .
H1A3 H 0.3151(11) -0.0595(26) 0.0646(37) 0.136(16) Uiso 1 calc R .
C2A C 0.4030(5) 0.0205(5) 0.1464(8) 0.065(3) Uiso 1 d . .
O2A O 0.3858(3) 0.0596(4) 0.0874(5) 0.080(2) Uani 1 d . .
N3A N 0.4569(4) 0.0234(4) 0.1910(5) 0.056(2) Uiso 1 d . .
C4A C 0.4711(5) -0.0159(5) 0.2665(7) 0.053(3) Uiso 1 d . .
N4A N 0.5155(4) -0.0027(4) 0.3218(5) 0.062(3) Uani 1 d . .
H4A H 0.5279(4) -0.0289(4) 0.3621(5) 0.061(10) Uiso 1 calc R .
C5A C 0.4351(6) -0.0656(5) 0.2778(7) 0.060(3) Uani 1 d . .
H5A H 0.4461(6) -0.0956(5) 0.3201(7) 0.061(10) Uiso 1 calc R .
C6A C 0.3862(6) -0.0694(5) 0.2289(8) 0.067(4) Uani 1 d . .
H6A H 0.3624(6) -0.1021(5) 0.2379(8) 0.061(10) Uiso 1 calc R .
N1B N 0.4169(4) 0.1473(5) 0.4873(7) 0.072(3) Uiso 1 d . .
C1B C 0.3923(6) 0.1401(6) 0.5866(7) 0.105(5) Uani 1 d . .
H1B1 H 0.3647(28) 0.1711(22) 0.5993(25) 0.136(16) Uiso 1 calc R .
H1B2 H 0.4235(7) 0.1418(38) 0.6338(9) 0.136(16) Uiso 1 calc R .
H1B3 H 0.3727(33) 0.1029(17) 0.5912(20) 0.136(16) Uiso 1 calc R .
C2B C 0.4585(5) 0.1077(6) 0.4574(8) 0.067(3) Uiso 1 d . .
O2B O 0.4762(4) 0.0687(4) 0.5095(4) 0.082(3) Uani 1 d . .
N3B N 0.4813(4) 0.1167(4) 0.3624(5) 0.058(2) Uiso 1 d . .
C4B C 0.4546(5) 0.1539(5) 0.2982(8) 0.064(3) Uiso 1 d . .
N4B N 0.4675(4) 0.1489(4) 0.2050(5) 0.062(3) Uani 1 d . .
H4B H 0.4533(4) 0.1742(4) 0.1648(5) 0.061(10) Uiso 1 calc R .
C5B C 0.4125(6) 0.1938(6) 0.3347(9) 0.086(4) Uani 1 d . .
H5B H 0.3953(6) 0.2216(6) 0.2938(9) 0.061(10) Uiso 1 calc R .
C6B C 0.3977(6) 0.1910(6) 0.4293(9) 0.089(4) Uani 1 d . .
H6B H 0.3736(6) 0.2200(6) 0.4556(9) 0.061(10) Uiso 1 calc R .
N1C N 0.6431(4) 0.2055(4) 0.0283(7) 0.071(3) Uiso 1 d . .
C1C C 0.6665(5) 0.2192(5) -0.0710(7) 0.079(4) Uani 1 d . .
H1C1 H 0.6343(5) 0.2260(37) -0.1150(16) 0.136(16) Uiso 1 calc R .
H1C2 H 0.6895(31) 0.1867(16) -0.0942(26) 0.136(16) Uiso 1 calc R .
H1C3 H 0.6907(30) 0.2537(22) -0.0678(13) 0.136(16) Uiso 1 calc R .
C2C C 0.6028(5) 0.1603(5) 0.0373(8) 0.067(3) Uiso 1 d . .
O2C O 0.5857(4) 0.1345(3) -0.0336(4) 0.075(2) Uani 1 d . .
N3C N 0.5839(4) 0.1447(4) 0.1310(5) 0.058(2) Uiso 1 d . .
C4C C 0.6086(5) 0.1736(5) 0.2117(7) 0.060(3) Uiso 1 d . .
N4C N 0.5959(4) 0.1531(4) 0.2999(5) 0.060(3) Uani 1 d . .
H4C H 0.6046(4) 0.1740(4) 0.3503(5) 0.061(10) Uiso 1 calc R .
C5C C 0.6479(5) 0.2222(5) 0.1962(9) 0.069(4) Uani 1 d . .
H5C H 0.6626(5) 0.2437(5) 0.2485(9) 0.061(10) Uiso 1 calc R .
C6C C 0.6622(5) 0.2353(5) 0.1061(9) 0.079(4) Uani 1 d . .
H6C H 0.6871(5) 0.2671(5) 0.0958(9) 0.061(10) Uiso 1 calc R .
N1D N 0.7218(5) -0.0098(4) 0.2696(7) 0.073(3) Uiso 1 d . .
C1D C 0.7796(5) -0.0127(7) 0.3155(8) 0.112(5) Uani 1 d . .
H1D1 H 0.7995(15) 0.0241(13) 0.3070(51) 0.136(16) Uiso 1 calc R .
H1D2 H 0.8021(14) -0.0436(24) 0.2858(42) 0.136(16) Uiso 1 calc R .
H1D3 H 0.7751(6) -0.0207(36) 0.3840(14) 0.136(16) Uiso 1 calc R .
C2D C 0.6819(6) 0.0313(6) 0.3028(8) 0.070(3) Uiso 1 d . .
O2D O 0.6946(3) 0.0643(4) 0.3711(5) 0.095(3) Uani 1 d . .
N3D N 0.6285(4) 0.0337(4) 0.2583(5) 0.059(2) Uiso 1 d . .
C4D C 0.6180(5) 0.0038(5) 0.1700(7) 0.060(3) Uiso 1 d . .
N4D N 0.5719(4) 0.0190(4) 0.1171(5) 0.061(3) Uani 1 d . .
H4D H 0.5645(4) -0.0006(4) 0.0647(5) 0.061(10) Uiso 1 calc R .
C5D C 0.6583(6) -0.0394(5) 0.1432(9) 0.078(4) Uani 1 d . .
H5D H 0.6507(6) -0.0635(5) 0.0898(9) 0.061(10) Uiso 1 calc R .
C6D C 0.7082(6) -0.0462(6) 0.1943(8) 0.089(4) Uani 1 d . .
H6D H 0.7340(6) -0.0763(6) 0.1778(8) 0.061(10) Uiso 1 calc R .
Cl1 Cl 0.7195(2) 0.3985(2) 0.0795(2) 0.0702(9) Uani 1 d . .
O11 O 0.7124(4) 0.3628(4) -0.0056(6) 0.098(3) Uani 1 d . .
O12 O 0.6934(4) 0.3692(4) 0.1606(6) 0.114(3) Uani 1 d . .
O13 O 0.6918(4) 0.4525(4) 0.0617(6) 0.113(3) Uani 1 d . .
O14 O 0.7795(4) 0.4067(4) 0.0994(6) 0.102(3) Uani 1 d . .
Cl2 Cl 0.6974(3) -0.0441(3) 0.6007(4) 0.160(2) Uani 1 d D .
O21 O 0.6650(15) -0.0346(16) 0.5095(16) 0.217(4) Uiso 0.50 d PD .
O21A O 0.6339(6) -0.0334(15) 0.5918(28) 0.217(4) Uiso 0.50 d PD .
O22 O 0.6519(13) -0.0596(15) 0.6728(20) 0.217(4) Uiso 0.50 d PD .
O22A O 0.6990(16) -0.0829(12) 0.6856(16) 0.217(4) Uiso 0.50 d PD .
O23 O 0.7006(16) -0.0530(16) 0.4954(9) 0.217(4) Uiso 0.50 d PD .
O23A O 0.7418(11) -0.0885(11) 0.5811(22) 0.217(4) Uiso 0.50 d PD .
O24 O 0.7241(7) 0.0112(5) 0.6243(10) 0.217(4) Uiso 1 d D .
O1W O 0.1830(11) 0.3394(11) 0.1412(15) 0.164(9) Uiso 0.50 d P .
O2W O 0.8925(7) 0.6697(7) 0.0115(10) 0.224(6) Uiso 1 d . .
O3W O 0.7500 0.7500 0.1810(32) 0.311(29) Uiso 0.50 d SP .
O4W O 0.2500 0.2500 0.2500 0.250(29) Uiso 0.50 d SP .

loop_
_atom_type_symbol
_atom_type_description
_atom_type_scat_dispersion_real
_atom_type_scat_dispersion_imag
_atom_type_scat_source
C C 0.0033 0.0016 'International Tables Vol C Tables 4.2.6.8 and 6.1.1.4'
H H 0.0000 0.0000 'International Tables Vol C Tables 4.2.6.8 and 6.1.1.4'
N N 0.0061 0.0033 'International Tables Vol C Tables 4.2.6.8 and 6.1.1.4'
O O 0.0106 0.0060 'International Tables Vol C Tables 4.2.6.8 and 6.1.1.4'
Cl Cl 0.1484 0.1585 'International Tables Vol C Tables 4.2.6.8 and 6.1.1.4'
Pt Pt -1.7033 8.3905 'International Tables Vol C Tables 4.2.6.8 and 6.1.1.4'

loop_
_geom_angle_atom_site_label_1
_geom_angle_atom_site_label_2
_geom_angle_atom_site_label_3
_geom_angle
_geom_angle_site_symmetry_1
_geom_angle_site_symmetry_3
_geom_angle_publ_flag
N4D Pt1 N4B 173.2(3) . . ?
N4D Pt1 N3C 91.7(3) . . ?
N4B Pt1 N3C 89.3(3) . . ?
N4D Pt1 N3A 88.1(3) . . ?
N4B Pt1 N3A 90.1(3) . . ?
N3C Pt1 N3A 173.3(3) . . ?
N4D Pt1 O10A 89.9(3) . . ?
N4B Pt1 O10A 96.7(3) . . ?
N3C Pt1 O10A 94.4(3) . . ?
N3A Pt1 O10A 92.3(3) . . ?
N4D Pt1 Pt2 86.8(2) . . ?
N4B Pt1 Pt2 86.6(2) . . ?
N3C Pt1 Pt2 86.7(2) . . ?
N3A Pt1 Pt2 86.6(2) . . ?
O10A Pt1 Pt2 176.6(2) . . ?
N4A Pt2 N4C 173.1(3) . . ?
N4A Pt2 N3B 90.6(3) . . ?
N4C Pt2 N3B 89.7(3) . . ?
N4A Pt2 N3D 88.8(3) . . ?
N4C Pt2 N3D 90.0(3) . . ?
N3B Pt2 N3D 172.6(3) . . ?
N4A Pt2 N10A 93.6(3) . . ?
N4C Pt2 N10A 93.3(3) . . ?
N3B Pt2 N10A 94.6(3) . . ?
N3D Pt2 N10A 92.8(3) . . ?
N4A Pt2 Pt1 86.1(2) . . ?
N4C Pt2 Pt1 87.1(2) . . ?
N3B Pt2 Pt1 85.9(2) . . ?
N3D Pt2 Pt1 86.7(2) . . ?
N10A Pt2 Pt1 179.4(2) . . ?
C6A N1A C2A 121.9(11) . . ?
C6A N1A C1A 120.3(11) . . ?
C2A N1A C1A 117.8(10) . . ?
O2A C2A N1A 120.9(11) . . ?
O2A C2A N3A 121.8(11) . . ?
N1A C2A N3A 117.3(11) . . ?
C2A N3A C4A 120.1(9) . . ?
C2A N3A Pt1 122.3(7) . . ?
C4A N3A Pt1 117.5(7) . . ?
N4A C4A N3A 117.4(10) . . ?
N4A C4A C5A 125.2(10) . . ?
N3A C4A C5A 117.3(10) . . ?
C4A N4A Pt2 124.2(7) . . ?
C6A C5A C4A 119.7(12) . . ?
C5A C6A N1A 122.2(12) . . ?
C6B N1B C2B 122.3(11) . . ?
C6B N1B C1B 120.0(11) . . ?
C2B N1B C1B 117.7(10) . . ?
O2B C2B N1B 122.5(11) . . ?
O2B C2B N3B 121.7(11) . . ?
N1B C2B N3B 115.7(11) . . ?
C4B N3B C2B 121.2(10) . . ?
C4B N3B Pt2 118.6(7) . . ?
C2B N3B Pt2 120.2(7) . . ?
N4B C4B N3B 118.1(10) . . ?
N4B C4B C5B 123.5(11) . . ?
N3B C4B C5B 118.4(10) . . ?
C4B N4B Pt1 122.8(8) . . ?
C6B C5B C4B 118.7(12) . . ?
C5B C6B N1B 121.7(12) . . ?
C6C N1C C2C 121.5(10) . . ?
C6C N1C C1C 120.3(10) . . ?
C2C N1C C1C 118.2(9) . . ?
O2C C2C N1C 120.5(10) . . ?
O2C C2C N3C 121.1(11) . . ?
N1C C2C N3C 118.3(10) . . ?
C2C N3C C4C 118.6(9) . . ?
C2C N3C Pt1 121.9(7) . . ?
C4C N3C Pt1 119.4(7) . . ?
N4C C4C N3C 117.6(10) . . ?
N4C C4C C5C 122.8(10) . . ?
N3C C4C C5C 119.5(9) . . ?
C4C N4C Pt2 122.0(7) . . ?
C6C C5C C4C 118.0(10) . . ?
C5C C6C N1C 123.6(12) . . ?
C6D N1D C2D 120.9(11) . . ?
C6D N1D C1D 120.2(12) . . ?
C2D N1D C1D 118.9(10) . . ?
O2D C2D N3D 121.6(12) . . ?
O2D C2D N1D 120.5(12) . . ?
N3D C2D N1D 117.9(11) . . ?
C2D N3D C4D 121.1(10) . . ?
C2D N3D Pt2 123.0(7) . . ?
C4D N3D Pt2 115.7(7) . . ?
N4D C4D C5D 124.2(11) . . ?
N4D C4D N3D 118.7(10) . . ?
C5D C4D N3D 117.1(10) . . ?
C4D N4D Pt1 123.0(7) . . ?
C6D C5D C4D 120.1(12) . . ?
C5D C6D N1D 121.2(13) . . ?
O13 Cl1 O14 110.8(6) . . ?
O13 Cl1 O12 111.0(6) . . ?
O14 Cl1 O12 108.4(6) . . ?
O13 Cl1 O11 107.8(5) . . ?
O14 Cl1 O11 110.1(6) . . ?
O12 Cl1 O11 108.8(6) . . ?
O24 Cl2 O23A 110.9(16) . . ?
O24 Cl2 O23 108.9(17) . . ?
O23A Cl2 O23 71.7(16) . . ?
O24 Cl2 O22A 109.9(14) . . ?
O23A Cl2 O22A 73.2(17) . . ?
O23 Cl2 O22A 134.6(20) . . ?
O24 Cl2 O21 105.9(17) . . ?
O23A Cl2 O21 107.2(18) . . ?
O23 Cl2 O21 37.2(17) . . ?
O22A Cl2 O21 141.2(20) . . ?
O24 Cl2 O21A 106.8(16) . . ?
O23A Cl2 O21A 141.6(20) . . ?
O23 Cl2 O21A 89.4(19) . . ?
O22A Cl2 O21A 101.0(19) . . ?
O21 Cl2 O21A 53.8(15) . . ?
O24 Cl2 O22 110.9(14) . . ?
O23A Cl2 O22 116.5(20) . . ?
O23 Cl2 O22 131.6(20) . . ?
O22A Cl2 O22 48.6(16) . . ?
O21 Cl2 O22 104.6(20) . . ?
O21A Cl2 O22 53.4(15) . . ?
O23 O21 O21A 130.3(25) . . ?
O23 O21 Cl2 70.9(12) . . ?
O21A O21 Cl2 63.3(9) . . ?
O21 O21A O22 122.4(18) . . ?
O21 O21A Cl2 62.9(9) . . ?
O22 O21A Cl2 63.4(9) . . ?
O22A O22 O21A 126.3(16) . . ?
O22A O22 Cl2 65.1(10) . . ?
O21A O22 Cl2 63.1(9) . . ?
O22 O22A Cl2 66.3(10) . . ?
O22 O22A O23A 114.3(17) . . ?
Cl2 O22A O23A 53.2(9) . . ?
O21 O23 Cl2 71.9(12) . . ?
O21 O23 O23A 123.2(20) . . ?
Cl2 O23 O23A 54.0(9) . . ?
Cl2 O23A O23 54.3(9) . . ?
Cl2 O23A O22A 53.6(9) . . ?
O23 O23A O22A 102.9(14) . . ?

loop_
_geom_bond_atom_site_label_1
_geom_bond_atom_site_label_2
_geom_bond_distance
_geom_bond_site_symmetry_2
_geom_bond_publ_flag
Pt1 N4D 1.983(9) . ?
Pt1 N4B 2.003(8) . ?
Pt1 N3C 2.032(8) . ?
Pt1 N3A 2.054(8) . ?
Pt1 O10A 2.259(6) . ?
Pt1 Pt2 2.4512(7) . ?
Pt2 N4A 1.998(9) . ?
Pt2 N4C 2.008(8) . ?
Pt2 N3B 2.053(8) . ?
Pt2 N3D 2.055(8) . ?
Pt2 N10A 2.112(7) . ?
N1A C6A 1.343(12) . ?
N1A C2A 1.365(13) . ?
N1A C1A 1.450(12) . ?
C2A O2A 1.264(12) . ?
C2A N3A 1.372(12) . ?
N3A C4A 1.406(12) . ?
C4A N4A 1.298(12) . ?
C4A C5A 1.406(14) . ?
C5A C6A 1.301(13) . ?
N1B C6B 1.345(13) . ?
N1B C2B 1.369(13) . ?
N1B C1B 1.479(12) . ?
C2B O2B 1.209(12) . ?
C2B N3B 1.416(12) . ?
N3B C4B 1.363(12) . ?
C4B N4B 1.315(12) . ?
C4B C5B 1.411(15) . ?
C5B C6B 1.340(13) . ?
N1C C6C 1.335(13) . ?
N1C C2C 1.384(13) . ?
N1C C1C 1.493(12) . ?
C2C O2C 1.199(11) . ?
C2C N3C 1.399(12) . ?
N3C C4C 1.404(12) . ?
C4C N4C 1.326(11) . ?
C4C C5C 1.438(14) . ?
C5C C6C 1.309(13) . ?
N1D C6D 1.358(13) . ?
N1D C2D 1.380(13) . ?
N1D C1D 1.458(13) . ?
C2D O2D 1.233(12) . ?
C2D N3D 1.361(13) . ?
N3D C4D 1.408(12) . ?
C4D N4D 1.320(12) . ?
C4D C5D 1.394(14) . ?
C5D C6D 1.343(15) . ?
Cl1 O13 1.403(9) . ?
Cl1 O14 1.404(9) . ?
Cl1 O12 1.424(8) . ?
Cl1 O11 1.430(8) . ?
Cl2 O24 1.435(9) . ?
Cl2 O23A 1.453(10) . ?
Cl2 O23 1.458(10) . ?
Cl2 O22A 1.460(10) . ?
Cl2 O21 1.466(10) . ?
Cl2 O21A 1.470(10) . ?
Cl2 O22 1.474(10) . ?
O21 O23 0.93(4) . ?
O21 O21A 1.33(3) . ?
O21A O22 1.32(3) . ?
O22 O22A 1.21(4) . ?
O22A O23A 1.74(4) . ?
O23 O23A 1.71(3) . ?

loop_
_geom_torsion_atom_site_label_1
_geom_torsion_atom_site_label_2
_geom_torsion_atom_site_label_3
_geom_torsion_atom_site_label_4
_geom_torsion
_geom_torsion_site_symmetry_1
_geom_torsion_site_symmetry_2
_geom_torsion_site_symmetry_3
_geom_torsion_site_symmetry_4
_geom_torsion_publ_flag
N4D Pt1 Pt2 N4A -67.6(3) . . . . ?
N4B Pt1 Pt2 N4A 111.0(3) . . . . ?
N3C Pt1 Pt2 N4A -159.5(3) . . . . ?
N3A Pt1 Pt2 N4A 20.7(3) . . . . ?
O10A Pt1 Pt2 N4A -50.8(31) . . . . ?
N4D Pt1 Pt2 N4C 111.6(3) . . . . ?
N4B Pt1 Pt2 N4C -69.8(3) . . . . ?
N3C Pt1 Pt2 N4C 19.7(3) . . . . ?
N3A Pt1 Pt2 N4C -160.1(3) . . . . ?
O10A Pt1 Pt2 N4C 128.4(31) . . . . ?
N4D Pt1 Pt2 N3B -158.5(3) . . . . ?
N4B Pt1 Pt2 N3B 20.1(3) . . . . ?
N3C Pt1 Pt2 N3B 109.7(3) . . . . ?
N3A Pt1 Pt2 N3B -70.2(3) . . . . ?
O10A Pt1 Pt2 N3B -141.6(31) . . . . ?
N4D Pt1 Pt2 N3D 21.4(3) . . . . ?
N4B Pt1 Pt2 N3D -160.0(3) . . . . ?
N3C Pt1 Pt2 N3D -70.4(3) . . . . ?
N3A Pt1 Pt2 N3D 109.7(3) . . . . ?
O10A Pt1 Pt2 N3D 38.3(31) . . . . ?
N4D Pt1 Pt2 N10A -13.1(223) . . . . ?
N4B Pt1 Pt2 N10A 165.5(223) . . . . ?
N3C Pt1 Pt2 N10A -105.0(223) . . . . ?
N3A Pt1 Pt2 N10A 75.2(223) . . . . ?
O10A Pt1 Pt2 N10A 3.7(225) . . . . ?
C6A N1A C2A O2A -179.4(10) . . . . ?
C1A N1A C2A O2A -0.5(16) . . . . ?
C6A N1A C2A N3A 2.5(15) . . . . ?
C1A N1A C2A N3A -178.6(9) . . . . ?
O2A C2A N3A C4A 170.7(9) . . . . ?
N1A C2A N3A C4A -11.2(15) . . . . ?
O2A C2A N3A Pt1 -8.6(15) . . . . ?
N1A C2A N3A Pt1 169.5(7) . . . . ?
N4D Pt1 N3A C2A -119.4(8) . . . . ?
N4B Pt1 N3A C2A 67.1(8) . . . . ?
N3C Pt1 N3A C2A 152.4(25) . . . . ?
O10A Pt1 N3A C2A -29.6(8) . . . . ?
Pt2 Pt1 N3A C2A 153.7(8) . . . . ?
N4D Pt1 N3A C4A 61.3(7) . . . . ?
N4B Pt1 N3A C4A -112.2(7) . . . . ?
N3C Pt1 N3A C4A -26.9(32) . . . . ?
O10A Pt1 N3A C4A 151.1(7) . . . . ?
Pt2 Pt1 N3A C4A -25.6(7) . . . . ?
C2A N3A C4A N4A -163.4(9) . . . . ?
Pt1 N3A C4A N4A 16.0(12) . . . . ?
C2A N3A C4A C5A 14.7(14) . . . . ?
Pt1 N3A C4A C5A -166.0(7) . . . . ?
N3A C4A N4A Pt2 9.4(13) . . . . ?
C5A C4A N4A Pt2 -168.5(8) . . . . ?
N4C Pt2 N4A C4A -30.1(32) . . . . ?
N3B Pt2 N4A C4A 62.5(8) . . . . ?
N3D Pt2 N4A C4A -110.2(8) . . . . ?
N10A Pt2 N4A C4A 157.1(8) . . . . ?
Pt1 Pt2 N4A C4A -23.4(8) . . . . ?
N4A C4A C5A C6A 168.4(11) . . . . ?
N3A C4A C5A C6A -9.5(15) . . . . ?
C4A C5A C6A N1A 1.1(17) . . . . ?
C2A N1A C6A C5A 2.6(17) . . . . ?
C1A N1A C6A C5A -176.2(11) . . . . ?
C6B N1B C2B O2B 179.5(11) . . . . ?
C1B N1B C2B O2B -1.7(18) . . . . ?
C6B N1B C2B N3B 1.9(17) . . . . ?
C1B N1B C2B N3B -179.3(9) . . . . ?
O2B C2B N3B C4B 168.6(11) . . . . ?
N1B C2B N3B C4B -13.8(15) . . . . ?
O2B C2B N3B Pt2 -12.6(15) . . . . ?
N1B C2B N3B Pt2 165.0(7) . . . . ?
N4A Pt2 N3B C4B -113.0(8) . . . . ?
N4C Pt2 N3B C4B 60.2(8) . . . . ?
N3D Pt2 N3B C4B -27.6(30) . . . . ?
N10A Pt2 N3B C4B 153.4(8) . . . . ?
Pt1 Pt2 N3B C4B -27.0(7) . . . . ?
N4A Pt2 N3B C2B 68.2(8) . . . . ?
N4C Pt2 N3B C2B -118.7(8) . . . . ?
N3D Pt2 N3B C2B 153.6(24) . . . . ?
N10A Pt2 N3B C2B -25.4(8) . . . . ?
Pt1 Pt2 N3B C2B 154.2(8) . . . . ?
C2B N3B C4B N4B -162.0(10) . . . . ?
Pt2 N3B C4B N4B 19.2(13) . . . . ?
C2B N3B C4B C5B 15.1(16) . . . . ?
Pt2 N3B C4B C5B -163.7(8) . . . . ?
N3B C4B N4B Pt1 5.6(14) . . . . ?
C5B C4B N4B Pt1 -171.4(9) . . . . ?
N4D Pt1 N4B C4B -8.8(33) . . . . ?
N3C Pt1 N4B C4B -107.5(9) . . . . ?
N3A Pt1 N4B C4B 65.8(9) . . . . ?
O10A Pt1 N4B C4B 158.1(8) . . . . ?
Pt2 Pt1 N4B C4B -20.8(8) . . . . ?
N4B C4B C5B C6B 172.6(11) . . . . ?
N3B C4B C5B C6B -4.3(18) . . . . ?
C4B C5B C6B N1B -7.4(20) . . . . ?
C2B N1B C6B C5B 8.7(20) . . . . ?
C1B N1B C6B C5B -170.1(12) . . . . ?
C6C N1C C2C O2C 179.2(11) . . . . ?
C1C N1C C2C O2C -2.5(17) . . . . ?
C6C N1C C2C N3C -2.6(17) . . . . ?
C1C N1C C2C N3C 175.6(9) . . . . ?
O2C C2C N3C C4C 175.4(10) . . . . ?
N1C C2C N3C C4C -2.8(15) . . . . ?
O2C C2C N3C Pt1 -8.0(15) . . . . ?
N1C C2C N3C Pt1 173.9(7) . . . . ?
N4D Pt1 N3C C2C 74.0(8) . . . . ?
N4B Pt1 N3C C2C -112.7(8) . . . . ?
N3A Pt1 N3C C2C 162.0(25) . . . . ?
O10A Pt1 N3C C2C -16.1(8) . . . . ?
Pt2 Pt1 N3C C2C 160.7(8) . . . . ?
N4D Pt1 N3C C4C -109.4(8) . . . . ?
N4B Pt1 N3C C4C 63.9(8) . . . . ?
N3A Pt1 N3C C4C -21.4(32) . . . . ?
O10A Pt1 N3C C4C 160.5(7) . . . . ?
Pt2 Pt1 N3C C4C -22.7(7) . . . . ?
C2C N3C C4C N4C -171.5(9) . . . . ?
Pt1 N3C C4C N4C 11.8(13) . . . . ?
C2C N3C C4C C5C 6.2(15) . . . . ?
Pt1 N3C C4C C5C -170.5(8) . . . . ?
N3C C4C N4C Pt2 12.3(13) . . . . ?
C5C C4C N4C Pt2 -165.3(8) . . . . ?
N4A Pt2 N4C C4C -16.8(33) . . . . ?
N3B Pt2 N4C C4C -109.5(8) . . . . ?
N3D Pt2 N4C C4C 63.2(8) . . . . ?
N10A Pt2 N4C C4C 155.9(8) . . . . ?
Pt1 Pt2 N4C C4C -23.6(8) . . . . ?
N4C C4C C5C C6C 173.2(11) . . . . ?
N3C C4C C5C C6C -4.5(17) . . . . ?
C4C C5C C6C N1C -1.0(19) . . . . ?
C2C N1C C6C C5C 4.7(19) . . . . ?
C1C N1C C6C C5C -173.5(11) . . . . ?
C6D N1D C2D O2D -179.8(11) . . . . ?
C1D N1D C2D O2D -1.0(17) . . . . ?
C6D N1D C2D N3D 0.6(17) . . . . ?
C1D N1D C2D N3D 179.4(10) . . . . ?
O2D C2D N3D C4D 168.4(10) . . . . ?
N1D C2D N3D C4D -12.0(16) . . . . ?
O2D C2D N3D Pt2 -16.7(16) . . . . ?
N1D C2D N3D Pt2 162.9(7) . . . . ?
N4A Pt2 N3D C2D -117.6(9) . . . . ?
N4C Pt2 N3D C2D 69.1(9) . . . . ?
N3B Pt2 N3D C2D 156.9(23) . . . . ?
N10A Pt2 N3D C2D -24.1(9) . . . . ?
Pt1 Pt2 N3D C2D 156.2(9) . . . . ?
N4A Pt2 N3D C4D 57.5(7) . . . . ?
N4C Pt2 N3D C4D -115.7(7) . . . . ?
N3B Pt2 N3D C4D -28.0(30) . . . . ?
N10A Pt2 N3D C4D 151.0(7) . . . . ?
Pt1 Pt2 N3D C4D -28.6(7) . . . . ?
C2D N3D C4D N4D -162.8(10) . . . . ?
Pt2 N3D C4D N4D 22.0(12) . . . . ?
C2D N3D C4D C5D 15.6(15) . . . . ?
Pt2 N3D C4D C5D -159.6(8) . . . . ?
C5D C4D N4D Pt1 -175.1(9) . . . . ?
N3D C4D N4D Pt1 3.2(13) . . . . ?
N4B Pt1 N4D C4D -32.2(33) . . . . ?
N3C Pt1 N4D C4D 66.3(8) . . . . ?
N3A Pt1 N4D C4D -107.0(8) . . . . ?
O10A Pt1 N4D C4D 160.7(8) . . . . ?
Pt2 Pt1 N4D C4D -20.3(8) . . . . ?
N4D C4D C5D C6D 170.4(11) . . . . ?
N3D C4D C5D C6D -7.8(18) . . . . ?
C4D C5D C6D N1D -3.2(21) . . . . ?
C2D N1D C6D C5D 7.1(19) . . . . ?
C1D N1D C6D C5D -171.7(12) . . . . ?
O24 Cl2 O21 O23 100.4(39) . . . . ?
O23A Cl2 O21 O23 -18.1(44) . . . . ?
O23 Cl2 O21 O23 0.000(5) . . . . ?
O22A Cl2 O21 O23 -102.4(46) . . . . ?
O21A Cl2 O21 O23 -160.2(52) . . . . ?
O22 Cl2 O21 O23 -142.4(38) . . . . ?
O24 Cl2 O21 O21A -99.4(23) . . . . ?
O23A Cl2 O21 O21A 142.1(25) . . . . ?
O23 Cl2 O21 O21A 160.2(52) . . . . ?
O22A Cl2 O21 O21A 57.8(38) . . . . ?
O21A Cl2 O21 O21A 0.000(6) . . . . ?
O22 Cl2 O21 O21A 17.8(28) . . . . ?
O23 O21 O21A O22 1.9(86) . . . . ?
Cl2 O21 O21A O22 -23.0(33) . . . . ?
O23 O21 O21A Cl2 24.9(59) . . . . ?
Cl2 O21 O21A Cl2 0.000(5) . . . . ?
O24 Cl2 O21A O21 97.7(23) . . . . ?
O23A Cl2 O21A O21 -70.7(37) . . . . ?
O23 Cl2 O21A O21 -11.8(31) . . . . ?
O22A Cl2 O21A O21 -147.3(24) . . . . ?
O21 Cl2 O21A O21 0.000(5) . . . . ?
O22 Cl2 O21A O21 -158.4(34) . . . . ?
O24 Cl2 O21A O22 -103.9(21) . . . . ?
O23A Cl2 O21A O22 87.7(34) . . . . ?
O23 Cl2 O21A O22 146.6(24) . . . . ?
O22A Cl2 O21A O22 11.1(27) . . . . ?
O21 Cl2 O21A O22 158.4(34) . . . . ?
O22 Cl2 O21A O22 0.000(7) . . . . ?
O21 O21A O22 O22A 6.4(67) . . . . ?
Cl2 O21A O22 O22A -16.4(39) . . . . ?
O21 O21A O22 Cl2 22.8(33) . . . . ?
Cl2 O21A O22 Cl2 0.000(6) . . . . ?
O24 Cl2 O22 O22A -98.7(24) . . . . ?
O23A Cl2 O22 O22A 29.4(30) . . . . ?
O23 Cl2 O22 O22A 118.0(31) . . . . ?
O22A Cl2 O22 O22A 0.000(6) . . . . ?
O21 Cl2 O22 O22A 147.6(25) . . . . ?
O21A Cl2 O22 O22A 165.5(36) . . . . ?
O24 Cl2 O22 O21A 95.9(22) . . . . ?
O23A Cl2 O22 O21A -136.0(23) . . . . ?
O23 Cl2 O22 O21A -47.5(32) . . . . ?
O22A Cl2 O22 O21A -165.5(36) . . . . ?
O21 Cl2 O22 O21A -17.9(27) . . . . ?
O21A Cl2 O22 O21A 0.000(6) . . . . ?
O21A O22 O22A Cl2 16.1(38) . . . . ?
Cl2 O22 O22A Cl2 0.000(5) . . . . ?
O21A O22 O22A O23A -7.7(56) . . . . ?
Cl2 O22 O22A O23A -23.8(22) . . . . ?
O24 Cl2 O22A O22 100.7(24) . . . . ?
O23A Cl2 O22A O22 -152.7(28) . . . . ?
O23 Cl2 O22A O22 -112.0(33) . . . . ?
O21 Cl2 O22A O22 -56.0(40) . . . . ?
O21A Cl2 O22A O22 -11.9(29) . . . . ?
O22 Cl2 O22A O22 0.000(6) . . . . ?
O24 Cl2 O22A O23A -106.6(17) . . . . ?
O23A Cl2 O22A O23A 0.000(5) . . . . ?
O23 Cl2 O22A O23A 40.7(29) . . . . ?
O21 Cl2 O22A O23A 96.7(31) . . . . ?
O21A Cl2 O22A O23A 140.8(20) . . . . ?
O22 Cl2 O22A O23A 152.7(28) . . . . ?
O21A O21 O23 Cl2 -23.4(55) . . . . ?
Cl2 O21 O23 Cl2 0.000(4) . . . . ?
O21A O21 O23 O23A -5.8(91) . . . . ?
Cl2 O21 O23 O23A 17.6(39) . . . . ?
O24 Cl2 O23 O21 -91.7(39) . . . . ?
O23A Cl2 O23 O21 161.8(44) . . . . ?
O22A Cl2 O23 O21 120.8(41) . . . . ?
O21 Cl2 O23 O21 0.000(5) . . . . ?
O21A Cl2 O23 O21 15.9(42) . . . . ?
O22 Cl2 O23 O21 52.2(50) . . . . ?
O24 Cl2 O23 O23A 106.5(18) . . . . ?
O23A Cl2 O23 O23A 0.000(6) . . . . ?
O22A Cl2 O23 O23A -41.0(30) . . . . ?
O21 Cl2 O23 O23A -161.8(44) . . . . ?
O21A Cl2 O23 O23A -145.9(21) . . . . ?
O22 Cl2 O23 O23A -109.6(28) . . . . ?
O24 Cl2 O23A O23 -103.8(18) . . . . ?
O23 Cl2 O23A O23 0.000(5) . . . . ?
O22A Cl2 O23A O23 150.8(22) . . . . ?
O21 Cl2 O23A O23 11.4(27) . . . . ?
O21A Cl2 O23A O23 64.3(33) . . . . ?
O22 Cl2 O23A O23 128.1(23) . . . . ?
O24 Cl2 O23A O22A 105.4(16) . . . . ?
O23 Cl2 O23A O22A -150.8(22) . . . . ?
O22A Cl2 O23A O22A 0.000(6) . . . . ?
O21 Cl2 O23A O22A -139.4(21) . . . . ?
O21A Cl2 O23A O22A -86.5(31) . . . . ?
O22 Cl2 O23A O22A -22.7(23) . . . . ?
O21 O23 O23A Cl2 -20.8(48) . . . . ?
Cl2 O23 O23A Cl2 0.000(7) . . . . ?
O21 O23 O23A O22A 3.0(60) . . . . ?
Cl2 O23 O23A O22A 23.8(17) . . . . ?
O22 O22A O23A Cl2 27.5(26) . . . . ?
Cl2 O22A O23A Cl2 0.000(7) . . . . ?
O22 O22A O23A O23 3.5(38) . . . . ?
Cl2 O22A O23A O23 -24.0(17) . . . . ?
